data_4111068
loop_
_publ_author_name
'Lars Orzechowski'
'Georg Jansen'
'Sjoerd Harder'

_publ_section_title
;
 Synthesis, Structure, and Reactivity of a Stabilized Calcium Carbene:
 R2CCa
;
_journal_name_full 'Journal of the American Chemical Society'
_journal_page_first 14676
_journal_page_last 14684
_journal_paper_doi 10.1021/ja065000z
_journal_volume 128
_journal_year 2006
_chemical_formula_sum 'C47 H58 Ca N3 O P2 Si2'
_chemical_formula_weight 839.16
_chemical_name_common
;
bis(iminophosphorano)methandiide-Calcium + Cy-N=C=O
;
_chemical_name_systematic
;
 ?
;
_space_group_IT_number 14
_symmetry_cell_setting monoclinic
_symmetry_space_group_name_Hall '-P 2yn'
_symmetry_space_group_name_H-M 'P 1 21/n 1'
_atom_sites_solution_hydrogens geom
_atom_sites_solution_primary direct
_atom_sites_solution_secondary difmap
_audit_creation_method SHELXL-97
_cell_angle_alpha 90.00
_cell_angle_beta 91.418(2)
_cell_angle_gamma 90.00
_cell_formula_units_Z 4
_cell_length_a 13.8153(4)
_cell_length_b 17.5149(5)
_cell_length_c 18.9903(5)
_cell_measurement_temperature 203(2)
_cell_volume 4593.7(2)
_computing_structure_refinement 'SHELXL-97 (Sheldrick, 1997)'
_diffrn_ambient_temperature 203(2)
_diffrn_measured_fraction_theta_full 0.998
_diffrn_measured_fraction_theta_max 0.998
_diffrn_radiation_monochromator graphite
_diffrn_radiation_source 'fine-focus sealed tube'
_diffrn_radiation_type MoK\a
_diffrn_radiation_wavelength 0.71073
_diffrn_reflns_av_R_equivalents 0.0590
_diffrn_reflns_av_sigmaI/netI 0.0540
_diffrn_reflns_limit_h_max 17
_diffrn_reflns_limit_h_min -17
_diffrn_reflns_limit_k_max 22
_diffrn_reflns_limit_k_min -21
_diffrn_reflns_limit_l_max 23
_diffrn_reflns_limit_l_min -23
_diffrn_reflns_number 41876
_diffrn_reflns_theta_full 26.71
_diffrn_reflns_theta_max 26.71
_diffrn_reflns_theta_min 1.58
_exptl_absorpt_coefficient_mu 0.296
_exptl_crystal_density_diffrn 1.213
_exptl_crystal_F_000 1788
_refine_diff_density_max 0.376
_refine_diff_density_min -0.393
_refine_diff_density_rms 0.059
_refine_ls_extinction_method none
_refine_ls_goodness_of_fit_ref 1.035
_refine_ls_hydrogen_treatment mixed
_refine_ls_matrix_type full
_refine_ls_number_parameters 505
_refine_ls_number_reflns 9711
_refine_ls_number_restraints 0
_refine_ls_restrained_S_all 1.035
_refine_ls_R_factor_all 0.0685
_refine_ls_R_factor_gt 0.0442
_refine_ls_shift/su_max 0.001
_refine_ls_shift/su_mean 0.000
_refine_ls_structure_factor_coef Fsqd
_refine_ls_weighting_details 'calc w=1/[\s^2^(Fo^2^)+(0.0508P)^2^+1.5110P] where P=(Fo^2^+2Fc^2^)/3'
_refine_ls_weighting_scheme calc
_refine_ls_wR_factor_gt 0.1050
_refine_ls_wR_factor_ref 0.1180
_reflns_number_gt 7107
_reflns_number_total 9711
_reflns_threshold_expression >2sigma(I)
_cod_data_source_file ja065000zsi20060720_112526_5.cif
_cod_data_source_block hasj31
_cod_database_code 4111068

loop_
_symmetry_equiv_pos_as_xyz
'x, y, z'
'-x+1/2, y+1/2, -z+1/2'
'-x, -y, -z'
'x-1/2, -y-1/2, z-1/2'

loop_
_atom_site_label
_atom_site_type_symbol
_atom_site_fract_x
_atom_site_fract_y
_atom_site_fract_z
_atom_site_U_iso_or_equiv
_atom_site_adp_type
_atom_site_occupancy
_atom_site_symmetry_multiplicity
_atom_site_calc_flag
_atom_site_refinement_flags
Ca1 Ca 0.55400(3) 0.97535(2) 0.09037(2) 0.02502(11) Uani 1 1 d .
P1 P 0.57152(4) 0.80118(3) 0.06730(3) 0.02518(13) Uani 1 1 d .
P2 P 0.73306(4) 0.90055(3) 0.01274(3) 0.02454(13) Uani 1 1 d .
Si1 Si 0.51584(5) 0.81586(4) 0.21927(3) 0.03599(17) Uani 1 1 d .
Si2 Si 0.79648(5) 1.01753(4) 0.12794(4) 0.03887(18) Uani 1 1 d .
N1 N 0.53684(12) 0.84640(10) 0.13514(9) 0.0286(4) Uani 1 1 d .
N2 N 0.72864(12) 0.95324(11) 0.08066(9) 0.0285(4) Uani 1 1 d .
N3 N 0.45710(12) 1.08840(10) 0.11289(8) 0.0258(4) Uani 1 1 d .
O1 O 0.47279(9) 0.92421(8) -0.00887(7) 0.0245(3) Uani 1 1 d .
C1 C 0.62089(14) 0.85554(12) -0.00218(10) 0.0246(4) Uani 1 1 d .
C2 C 0.6068(3) 0.8586(2) 0.28206(15) 0.0828(12) Uani 1 1 d .
H2A H 0.6722 0.8436 0.2687 0.124 Uiso 1 1 d R
H2B H 0.5947 0.8406 0.3299 0.124 Uiso 1 1 d R
H2C H 0.6011 0.9144 0.2805 0.124 Uiso 1 1 d R
C3 C 0.5169(3) 0.70998(18) 0.23251(16) 0.0701(10) Uani 1 1 d .
H3A H 0.5788 0.6891 0.2175 0.105 Uiso 1 1 d R
H3B H 0.4640 0.6872 0.2043 0.105 Uiso 1 1 d R
H3C H 0.5080 0.6981 0.2824 0.105 Uiso 1 1 d R
C4 C 0.3952(2) 0.84818(18) 0.24941(14) 0.0573(8) Uani 1 1 d .
H4A H 0.3443 0.8271 0.2183 0.086 Uiso 1 1 d R
H4B H 0.3921 0.9041 0.2483 0.086 Uiso 1 1 d R
H4C H 0.3857 0.8303 0.2976 0.086 Uiso 1 1 d R
C5 C 0.8543(2) 0.9720(2) 0.20752(14) 0.0665(9) Uani 1 1 d .
H5A H 0.8050 0.9450 0.2342 0.100 Uiso 1 1 d R
H5B H 0.8845 1.0115 0.2373 0.100 Uiso 1 1 d R
H5C H 0.9037 0.9356 0.1927 0.100 Uiso 1 1 d R
C6 C 0.7100(2) 1.0909(2) 0.1604(2) 0.0839(12) Uani 1 1 d .
H6A H 0.6780 1.1161 0.1201 0.126 Uiso 1 1 d R
H6B H 0.7454 1.1289 0.1888 0.126 Uiso 1 1 d R
H6C H 0.6613 1.0661 0.1893 0.126 Uiso 1 1 d R
C7 C 0.8916(2) 1.06864(17) 0.07840(16) 0.0576(8) Uani 1 1 d .
H7A H 0.8621 1.0928 0.0365 0.086 Uiso 1 1 d R
H7B H 0.9409 1.0320 0.0639 0.086 Uiso 1 1 d R
H7C H 0.9217 1.1079 0.1085 0.086 Uiso 1 1 d R
C8 C 0.66093(15) 0.73060(13) 0.09543(11) 0.0308(5) Uani 1 1 d .
C9 C 0.65930(18) 0.65449(14) 0.07541(13) 0.0418(6) Uani 1 1 d .
H9 H 0.6087 0.6362 0.0425 0.050 Uiso 1 1 d R
C10 C 0.7300(2) 0.60456(17) 0.10141(16) 0.0584(8) Uani 1 1 d .
H10 H 0.7279 0.5506 0.0879 0.070 Uiso 1 1 d R
C11 C 0.8024(2) 0.6303(2) 0.14655(15) 0.0612(8) Uani 1 1 d .
H11 H 0.8524 0.5950 0.1641 0.073 Uiso 1 1 d R
C12 C 0.80481(19) 0.70555(18) 0.16691(14) 0.0512(7) Uani 1 1 d .
H12 H 0.8561 0.7240 0.1992 0.061 Uiso 1 1 d R
C13 C 0.73416(17) 0.75557(15) 0.14180(12) 0.0377(6) Uani 1 1 d .
H13 H 0.7356 0.8092 0.1566 0.045 Uiso 1 1 d R
C14 C 0.47034(15) 0.75136(12) 0.02420(11) 0.0283(5) Uani 1 1 d .
C15 C 0.37875(17) 0.75935(15) 0.05200(13) 0.0411(6) Uani 1 1 d .
H15 H 0.3712 0.7862 0.0968 0.049 Uiso 1 1 d R
C16 C 0.29803(19) 0.72948(18) 0.01708(14) 0.0535(7) Uani 1 1 d .
H16 H 0.2337 0.7354 0.0371 0.064 Uiso 1 1 d R
C17 C 0.3076(2) 0.69156(16) -0.04559(14) 0.0512(7) Uani 1 1 d .
H17 H 0.2501 0.6720 -0.0709 0.061 Uiso 1 1 d R
C18 C 0.3980(2) 0.68149(16) -0.07264(13) 0.0498(7) Uani 1 1 d .
H18 H 0.4055 0.6525 -0.1163 0.060 Uiso 1 1 d R
C19 C 0.47895(18) 0.71181(14) -0.03838(12) 0.0395(6) Uani 1 1 d .
H19 H 0.5430 0.7054 -0.0586 0.047 Uiso 1 1 d R
C20 C 0.83088(14) 0.83072(13) 0.01556(11) 0.0279(5) Uani 1 1 d .
C21 C 0.82443(16) 0.76252(14) -0.02105(12) 0.0348(5) Uani 1 1 d .
H21 H 0.7638 0.7487 -0.0457 0.042 Uiso 1 1 d R
C22 C 0.90282(18) 0.71322(15) -0.02275(14) 0.0456(6) Uani 1 1 d .
H22 H 0.8979 0.6651 -0.0489 0.055 Uiso 1 1 d R
C23 C 0.98849(18) 0.73222(15) 0.01181(15) 0.0485(7) Uani 1 1 d .
H23 H 1.0438 0.6972 0.0107 0.058 Uiso 1 1 d R
C24 C 0.99615(17) 0.79982(15) 0.04816(15) 0.0458(7) Uani 1 1 d .
H24 H 1.0571 0.8130 0.0727 0.055 Uiso 1 1 d R
C25 C 0.91821(15) 0.84893(14) 0.05018(12) 0.0363(5) Uani 1 1 d .
H25 H 0.9241 0.8972 0.0760 0.044 Uiso 1 1 d R
C26 C 0.76911(14) 0.95888(12) -0.06225(10) 0.0251(5) Uani 1 1 d .
C27 C 0.83587(15) 0.93372(14) -0.11078(11) 0.0338(5) Uani 1 1 d .
H27 H 0.8584 0.8807 -0.1091 0.041 Uiso 1 1 d R
C28 C 0.87165(17) 0.98296(16) -0.16094(13) 0.0420(6) Uani 1 1 d .
H28 H 0.9172 0.9642 -0.1957 0.050 Uiso 1 1 d R
C29 C 0.84239(17) 1.05793(16) -0.16246(13) 0.0421(6) Uani 1 1 d .
H29 H 0.8687 1.0932 -0.1972 0.051 Uiso 1 1 d R
C30 C 0.77584(17) 1.08362(14) -0.11485(12) 0.0376(6) Uani 1 1 d .
H30 H 0.7546 1.1370 -0.1161 0.045 Uiso 1 1 d R
C31 C 0.73912(15) 1.03465(13) -0.06494(11) 0.0308(5) Uani 1 1 d .
H31 H 0.6915 1.0531 -0.0315 0.037 Uiso 1 1 d R
C32 C 0.54506(14) 0.89650(11) -0.04543(10) 0.0227(4) Uani 1 1 d .
C33 C 0.39653(15) 1.12722(13) 0.16344(10) 0.0276(5) Uani 1 1 d .
H33 H 0.3395 1.1488 0.1390 0.033 Uiso 1 1 d R
C34 C 0.36431(17) 1.07104(14) 0.21955(11) 0.0360(5) Uani 1 1 d .
H34A H 0.4218 1.0474 0.2416 0.047 Uiso 1 1 d R
H34B H 0.3255 1.0305 0.1972 0.047 Uiso 1 1 d R
C35 C 0.3063(2) 1.10983(17) 0.27631(13) 0.0527(7) Uani 1 1 d .
H35A H 0.2892 1.0725 0.3116 0.068 Uiso 1 1 calc R
H35B H 0.2469 1.1301 0.2555 0.068 Uiso 1 1 calc R
C36 C 0.3635(2) 1.17432(17) 0.31129(13) 0.0564(8) Uani 1 1 d .
H36A H 0.3231 1.2004 0.3447 0.073 Uiso 1 1 calc R
H36B H 0.4190 1.1534 0.3369 0.073 Uiso 1 1 calc R
C37 C 0.3976(2) 1.23069(16) 0.25686(13) 0.0521(7) Uani 1 1 d .
H37A H 0.4380 1.2691 0.2798 0.068 Uiso 1 1 calc R
H37B H 0.3420 1.2563 0.2355 0.068 Uiso 1 1 calc R
C38 C 0.45479(18) 1.19124(14) 0.19976(12) 0.0368(5) Uani 1 1 d .
H38A H 0.5137 1.1700 0.2206 0.048 Uiso 1 1 calc R
H38B H 0.4731 1.2286 0.1648 0.048 Uiso 1 1 calc R
C39 C 0.3340(2) 0.50998(18) 0.05616(17) 0.0650(9) Uani 1 1 d .
H39 H 0.2988 0.5353 0.0172 0.078 Uiso 1 1 d R
C40 C 0.4206(2) 0.5378(2) 0.07998(18) 0.0720(10) Uani 1 1 d .
H40 H 0.4469 0.5844 0.0594 0.086 Uiso 1 1 d R
C41 C 0.4710(2) 0.5012(2) 0.13309(17) 0.0734(10) Uani 1 1 d .
H41 H 0.5335 0.5212 0.1501 0.088 Uiso 1 1 d R
C42 C 0.4334(2) 0.4369(2) 0.16260(15) 0.0634(8) Uani 1 1 d .
H42 H 0.4698 0.4105 0.2002 0.076 Uiso 1 1 d R
C43 C 0.3455(2) 0.40922(18) 0.13895(16) 0.0603(8) Uani 1 1 d .
H43 H 0.3178 0.3636 0.1605 0.072 Uiso 1 1 d R
C44 C 0.2963(2) 0.44568(18) 0.08560(18) 0.0635(8) Uani 1 1 d .
H44 H 0.2339 0.4257 0.0684 0.076 Uiso 1 1 calc R
C45 C 0.0702(3) 0.53428(19) -0.03846(19) 0.0677(9) Uani 1 1 d .
H45 H 0.1202 0.5591 -0.0662 0.081 Uiso 1 1 d R
C46 C 0.0057(3) 0.5013(2) 0.07220(17) 0.0687(9) Uani 1 1 d .
H46 H 0.0094 0.5024 0.1238 0.082 Uiso 1 1 d R
C47 C 0.0761(3) 0.53600(18) 0.03354(19) 0.0656(9) Uani 1 1 d .
H47 H 0.1306 0.5617 0.0575 0.079 Uiso 1 1 d R

loop_
_atom_site_aniso_label
_atom_site_aniso_U_11
_atom_site_aniso_U_22
_atom_site_aniso_U_33
_atom_site_aniso_U_23
_atom_site_aniso_U_13
_atom_site_aniso_U_12
Ca1 0.0248(2) 0.0288(3) 0.0213(2) -0.00048(17) -0.00219(16) 0.00383(17)
P1 0.0242(3) 0.0276(3) 0.0236(3) 0.0031(2) -0.0005(2) 0.0014(2)
P2 0.0199(2) 0.0298(3) 0.0238(3) 0.0014(2) -0.0021(2) 0.0019(2)
Si1 0.0401(4) 0.0446(4) 0.0234(3) 0.0061(3) 0.0023(3) 0.0041(3)
Si2 0.0276(3) 0.0519(5) 0.0367(4) -0.0124(3) -0.0076(3) -0.0012(3)
N1 0.0307(9) 0.0314(11) 0.0237(9) 0.0040(8) 0.0009(7) 0.0014(8)
N2 0.0237(9) 0.0354(11) 0.0262(9) -0.0002(8) -0.0011(7) 0.0001(8)
N3 0.0254(9) 0.0302(10) 0.0217(8) -0.0014(7) -0.0016(7) 0.0030(7)
O1 0.0225(7) 0.0286(8) 0.0224(7) 0.0001(6) 0.0009(6) 0.0033(6)
C1 0.0224(10) 0.0275(12) 0.0238(10) 0.0008(9) -0.0001(8) 0.0022(8)
C2 0.076(2) 0.141(4) 0.0309(14) -0.0108(18) -0.0003(15) -0.022(2)
C3 0.099(3) 0.058(2) 0.0539(18) 0.0293(16) 0.0286(18) 0.0195(18)
C4 0.0589(17) 0.076(2) 0.0381(14) 0.0143(14) 0.0152(13) 0.0191(15)
C5 0.0517(17) 0.107(3) 0.0397(15) 0.0022(16) -0.0192(13) -0.0169(17)
C6 0.0507(18) 0.100(3) 0.100(3) -0.066(2) -0.0206(18) 0.0110(18)
C7 0.0490(16) 0.0572(19) 0.0656(18) 0.0027(15) -0.0179(14) -0.0174(14)
C8 0.0302(11) 0.0337(13) 0.0286(11) 0.0093(10) 0.0055(9) 0.0046(9)
C9 0.0423(14) 0.0364(15) 0.0467(14) 0.0058(12) 0.0023(11) 0.0069(11)
C10 0.070(2) 0.0401(17) 0.0652(19) 0.0079(14) 0.0066(16) 0.0186(14)
C11 0.0562(18) 0.070(2) 0.0576(18) 0.0181(16) -0.0018(15) 0.0317(16)
C12 0.0428(15) 0.069(2) 0.0416(14) 0.0129(14) -0.0056(12) 0.0130(14)
C13 0.0362(12) 0.0456(16) 0.0312(12) 0.0062(11) -0.0010(10) 0.0048(11)
C14 0.0294(11) 0.0281(12) 0.0275(11) 0.0034(9) -0.0003(9) -0.0024(9)
C15 0.0323(12) 0.0518(17) 0.0392(13) -0.0032(12) 0.0017(10) -0.0052(11)
C16 0.0318(13) 0.077(2) 0.0518(16) -0.0010(15) 0.0029(12) -0.0109(13)
C17 0.0460(15) 0.0603(19) 0.0468(15) 0.0019(13) -0.0098(13) -0.0199(13)
C18 0.0571(17) 0.0551(18) 0.0371(14) -0.0076(12) -0.0017(12) -0.0187(14)
C19 0.0403(13) 0.0424(15) 0.0357(13) -0.0016(11) 0.0015(11) -0.0066(11)
C20 0.0241(10) 0.0324(13) 0.0271(10) 0.0049(9) 0.0008(8) 0.0021(9)
C21 0.0273(11) 0.0380(14) 0.0391(13) 0.0010(11) -0.0008(10) 0.0020(10)
C22 0.0399(14) 0.0363(15) 0.0608(17) -0.0066(13) 0.0044(12) 0.0063(11)
C23 0.0322(13) 0.0405(16) 0.0730(19) 0.0042(14) 0.0005(13) 0.0114(11)
C24 0.0245(11) 0.0454(16) 0.0669(17) 0.0050(14) -0.0092(12) 0.0054(11)
C25 0.0275(11) 0.0364(14) 0.0447(13) 0.0016(11) -0.0040(10) 0.0023(10)
C26 0.0197(9) 0.0305(12) 0.0250(10) 0.0013(9) -0.0023(8) -0.0015(8)
C27 0.0284(11) 0.0397(14) 0.0335(12) 0.0041(10) 0.0031(9) 0.0033(10)
C28 0.0328(12) 0.0547(18) 0.0389(13) 0.0073(12) 0.0094(11) 0.0026(11)
C29 0.0373(13) 0.0497(17) 0.0395(13) 0.0124(12) 0.0046(11) -0.0078(12)
C30 0.0390(13) 0.0362(14) 0.0374(13) 0.0046(11) -0.0027(10) -0.0029(11)
C31 0.0267(10) 0.0350(13) 0.0305(11) -0.0004(10) -0.0022(9) 0.0003(9)
C32 0.0228(10) 0.0220(11) 0.0232(10) -0.0014(8) -0.0012(8) -0.0032(8)
C33 0.0261(10) 0.0345(13) 0.0223(10) -0.0003(9) -0.0004(8) 0.0067(9)
C34 0.0403(13) 0.0417(15) 0.0260(11) 0.0016(10) 0.0006(10) -0.0012(11)
C35 0.0630(18) 0.065(2) 0.0303(13) 0.0014(13) 0.0164(12) -0.0015(15)
C36 0.078(2) 0.064(2) 0.0277(13) -0.0094(13) 0.0140(13) 0.0029(16)
C37 0.077(2) 0.0435(17) 0.0363(14) -0.0115(12) 0.0052(13) 0.0090(14)
C38 0.0490(14) 0.0349(14) 0.0266(11) -0.0042(10) 0.0033(10) -0.0010(11)
C39 0.0640(19) 0.059(2) 0.071(2) 0.0158(17) -0.0171(16) -0.0099(16)
C40 0.070(2) 0.067(2) 0.079(2) 0.0161(18) -0.0073(18) -0.0230(17)
C41 0.0591(19) 0.100(3) 0.061(2) 0.0097(19) -0.0097(16) -0.0194(19)
C42 0.0599(19) 0.091(3) 0.0391(15) 0.0108(16) -0.0005(14) 0.0048(18)
C43 0.072(2) 0.0544(19) 0.0554(17) 0.0083(15) 0.0076(16) -0.0015(16)
C44 0.0563(18) 0.0525(19) 0.081(2) 0.0020(17) -0.0137(16) -0.0108(15)
C45 0.071(2) 0.059(2) 0.073(2) -0.0022(17) 0.0095(18) 0.0041(17)
C46 0.089(2) 0.064(2) 0.0527(18) -0.0051(16) -0.0062(18) 0.0172(19)
C47 0.067(2) 0.0489(19) 0.080(2) -0.0131(17) -0.0138(18) 0.0095(16)

loop_
_atom_type_symbol
_atom_type_description
_atom_type_scat_dispersion_real
_atom_type_scat_dispersion_imag
_atom_type_scat_source
C C 0.0033 0.0016 'International Tables Vol C Tables 4.2.6.8 and 6.1.1.4'
H H 0.0000 0.0000 'International Tables Vol C Tables 4.2.6.8 and 6.1.1.4'
Ca Ca 0.2262 0.3064 'International Tables Vol C Tables 4.2.6.8 and 6.1.1.4'
N N 0.0061 0.0033 'International Tables Vol C Tables 4.2.6.8 and 6.1.1.4'
O O 0.0106 0.0060 'International Tables Vol C Tables 4.2.6.8 and 6.1.1.4'
P P 0.1023 0.0942 'International Tables Vol C Tables 4.2.6.8 and 6.1.1.4'
Si Si 0.0817 0.0704 'International Tables Vol C Tables 4.2.6.8 and 6.1.1.4'

loop_
_geom_angle_atom_site_label_1
_geom_angle_atom_site_label_2
_geom_angle_atom_site_label_3
_geom_angle
_geom_angle_site_symmetry_1
_geom_angle_site_symmetry_3
O1 Ca1 O1 72.22(6) . 3_675
O1 Ca1 N1 82.95(5) . .
O1 Ca1 N1 154.95(5) 3_675 .
O1 Ca1 N3 101.39(5) . .
O1 Ca1 N3 55.41(5) 3_675 .
N1 Ca1 N3 129.54(6) . .
O1 Ca1 N2 109.31(5) . .
O1 Ca1 N2 101.90(5) 3_675 .
N1 Ca1 N2 89.10(6) . .
N3 Ca1 N2 133.42(6) . .
O1 Ca1 C32 80.69(5) . 3_675
O1 Ca1 C32 28.68(5) 3_675 3_675
N1 Ca1 C32 144.60(6) . 3_675
N3 Ca1 C32 28.36(5) . 3_675
N2 Ca1 C32 125.96(6) . 3_675
O1 Ca1 C1 52.48(5) . .
O1 Ca1 C1 100.86(5) 3_675 .
N1 Ca1 C1 64.83(6) . .
N3 Ca1 C1 151.54(5) . .
N2 Ca1 C1 60.81(6) . .
C32 Ca1 C1 124.39(6) 3_675 .
O1 Ca1 C32 26.23(5) . .
O1 Ca1 C32 76.81(5) 3_675 .
N1 Ca1 C32 82.36(6) . .
N3 Ca1 C32 121.84(5) . .
N2 Ca1 C32 83.08(6) . .
C32 Ca1 C32 95.84(6) 3_675 .
C1 Ca1 C32 29.79(5) . .
O1 Ca1 P1 63.08(4) . .
O1 Ca1 P1 130.72(4) 3_675 .
N1 Ca1 P1 30.71(4) . .
N3 Ca1 P1 150.78(4) . .
N2 Ca1 P1 75.71(5) . .
C32 Ca1 P1 143.16(4) 3_675 .
C1 Ca1 P1 34.30(4) . .
C32 Ca1 P1 53.92(4) . .
O1 Ca1 P2 80.39(4) . .
O1 Ca1 P2 96.52(4) 3_675 .
N1 Ca1 P2 82.15(4) . .
N3 Ca1 P2 148.31(5) . .
N2 Ca1 P2 29.11(4) . .
C32 Ca1 P2 125.19(4) 3_675 .
C1 Ca1 P2 33.04(4) . .
C32 Ca1 P2 54.23(4) . .
P1 Ca1 P2 57.683(16) . .
O1 Ca1 C6 150.86(9) . .
O1 Ca1 C6 83.99(8) 3_675 .
N1 Ca1 C6 120.68(9) . .
N3 Ca1 C6 77.39(7) . .
N2 Ca1 C6 58.74(7) . .
C32 Ca1 C6 86.47(8) 3_675 .
C1 Ca1 C6 118.98(7) . .
C32 Ca1 C6 132.39(8) . .
P1 Ca1 C6 128.64(6) . .
P2 Ca1 C6 86.00(6) . .
O1 Ca1 Si2 133.07(4) . .
O1 Ca1 Si2 96.33(4) 3_675 .
N1 Ca1 Si2 103.13(4) . .
N3 Ca1 Si2 108.76(4) . .
N2 Ca1 Si2 26.85(4) . .
C32 Ca1 Si2 111.00(4) 3_675 .
C1 Ca1 Si2 87.62(4) . .
C32 Ca1 Si2 107.45(4) . .
P1 Ca1 Si2 99.195(19) . .
P2 Ca1 Si2 55.241(16) . .
C6 Ca1 Si2 32.05(6) . .
N1 P1 C1 117.51(10) . .
N1 P1 C8 108.40(10) . .
C1 P1 C8 108.18(10) . .
N1 P1 C14 110.95(10) . .
C1 P1 C14 103.12(9) . .
C8 P1 C14 108.30(10) . .
N1 P1 Ca1 50.94(7) . .
C1 P1 Ca1 67.01(7) . .
C8 P1 Ca1 133.16(8) . .
C14 P1 Ca1 118.26(7) . .
N2 P2 C1 109.91(9) . .
N2 P2 C20 114.16(9) . .
C1 P2 C20 110.75(10) . .
N2 P2 C26 108.90(10) . .
C1 P2 C26 112.39(9) . .
C20 P2 C26 100.46(9) . .
N2 P2 Ca1 48.76(6) . .
C1 P2 Ca1 64.39(7) . .
C20 P2 Ca1 147.61(7) . .
C26 P2 Ca1 111.03(7) . .
N1 Si1 C4 111.36(10) . .
N1 Si1 C2 110.04(12) . .
C4 Si1 C2 105.96(15) . .
N1 Si1 C3 115.66(12) . .
C4 Si1 C3 105.27(15) . .
C2 Si1 C3 108.00(18) . .
N2 Si2 C7 115.87(11) . .
N2 Si2 C6 106.27(11) . .
C7 Si2 C6 107.50(17) . .
N2 Si2 C5 111.21(12) . .
C7 Si2 C5 108.70(13) . .
C6 Si2 C5 106.85(16) . .
N2 Si2 Ca1 40.54(6) . .
C7 Si2 Ca1 133.17(9) . .
C6 Si2 Ca1 66.09(9) . .
C5 Si2 Ca1 117.62(10) . .
P1 N1 Si1 131.13(12) . .
P1 N1 Ca1 98.35(8) . .
Si1 N1 Ca1 129.52(10) . .
P2 N2 Si2 141.18(12) . .
P2 N2 Ca1 102.13(8) . .
Si2 N2 Ca1 112.61(9) . .
C32 N3 C33 123.47(17) 3_675 .
C32 N3 Ca1 89.53(12) 3_675 .
C33 N3 Ca1 145.34(13) . .
C32 O1 Ca1 102.09(11) . .
C32 O1 Ca1 92.14(11) . 3_675
Ca1 O1 Ca1 107.78(6) . 3_675
C32 C1 P2 118.42(15) . .
C32 C1 P1 112.80(14) . .
P2 C1 P1 118.32(11) . .
C32 C1 Ca1 75.93(11) . .
P2 C1 Ca1 82.56(8) . .
P1 C1 Ca1 78.69(7) . .
Si1 C2 H2A 109.7 . .
Si1 C2 H2B 109.6 . .
H2A C2 H2B 109.5 . .
Si1 C2 H2C 109.2 . .
H2A C2 H2C 109.5 . .
H2B C2 H2C 109.5 . .
Si1 C3 H3A 109.5 . .
Si1 C3 H3B 109.1 . .
H3A C3 H3B 109.5 . .
Si1 C3 H3C 109.8 . .
H3A C3 H3C 109.5 . .
H3B C3 H3C 109.5 . .
Si1 C4 H4A 109.5 . .
Si1 C4 H4B 109.6 . .
H4A C4 H4B 109.5 . .
Si1 C4 H4C 109.3 . .
H4A C4 H4C 109.5 . .
H4B C4 H4C 109.5 . .
Si2 C5 H5A 109.6 . .
Si2 C5 H5B 109.4 . .
H5A C5 H5B 109.5 . .
Si2 C5 H5C 109.4 . .
H5A C5 H5C 109.5 . .
H5B C5 H5C 109.5 . .
Si2 C6 Ca1 81.86(10) . .
Si2 C6 H6A 109.4 . .
Ca1 C6 H6A 71.1 . .
Si2 C6 H6B 109.5 . .
Ca1 C6 H6B 167.0 . .
H6A C6 H6B 109.5 . .
Si2 C6 H6C 109.5 . .
Ca1 C6 H6C 59.4 . .
H6A C6 H6C 109.5 . .
H6B C6 H6C 109.5 . .
Si2 C7 H7A 109.4 . .
Si2 C7 H7B 109.3 . .
H7A C7 H7B 109.5 . .
Si2 C7 H7C 109.7 . .
H7A C7 H7C 109.5 . .
H7B C7 H7C 109.5 . .
C9 C8 C13 118.8(2) . .
C9 C8 P1 124.53(18) . .
C13 C8 P1 116.68(18) . .
C8 C9 C10 120.0(3) . .
C8 C9 H9 119.7 . .
C10 C9 H9 120.2 . .
C11 C10 C9 120.5(3) . .
C11 C10 H10 119.7 . .
C9 C10 H10 119.9 . .
C12 C11 C10 120.1(2) . .
C12 C11 H11 119.8 . .
C10 C11 H11 120.1 . .
C11 C12 C13 119.8(3) . .
C11 C12 H12 120.3 . .
C13 C12 H12 119.9 . .
C12 C13 C8 120.8(3) . .
C12 C13 H13 119.9 . .
C8 C13 H13 119.3 . .
C19 C14 C15 118.4(2) . .
C19 C14 P1 122.94(17) . .
C15 C14 P1 118.42(17) . .
C16 C15 C14 120.6(2) . .
C16 C15 H15 119.6 . .
C14 C15 H15 119.7 . .
C17 C16 C15 120.3(2) . .
C17 C16 H16 119.7 . .
C15 C16 H16 120.1 . .
C16 C17 C18 119.6(2) . .
C16 C17 H17 120.1 . .
C18 C17 H17 120.3 . .
C17 C18 C19 120.4(2) . .
C17 C18 H18 119.9 . .
C19 C18 H18 119.7 . .
C14 C19 C18 120.7(2) . .
C14 C19 H19 119.5 . .
C18 C19 H19 119.9 . .
C21 C20 C25 118.5(2) . .
C21 C20 P2 121.73(16) . .
C25 C20 P2 119.47(17) . .
C20 C21 C22 120.6(2) . .
C20 C21 H21 119.8 . .
C22 C21 H21 119.7 . .
C23 C22 C21 120.0(2) . .
C23 C22 H22 119.8 . .
C21 C22 H22 120.2 . .
C24 C23 C22 120.1(2) . .
C24 C23 H23 120.0 . .
C22 C23 H23 119.9 . .
C23 C24 C25 120.1(2) . .
C23 C24 H24 119.8 . .
C25 C24 H24 120.2 . .
C24 C25 C20 120.7(2) . .
C24 C25 H25 119.8 . .
C20 C25 H25 119.5 . .
C31 C26 C27 118.7(2) . .
C31 C26 P2 118.31(16) . .
C27 C26 P2 122.39(17) . .
C28 C27 C26 120.8(2) . .
C28 C27 H27 119.7 . .
C26 C27 H27 119.5 . .
C29 C28 C27 120.0(2) . .
C29 C28 H28 120.0 . .
C27 C28 H28 120.0 . .
C28 C29 C30 119.9(2) . .
C28 C29 H29 120.2 . .
C30 C29 H29 120.0 . .
C29 C30 C31 120.5(2) . .
C29 C30 H30 119.9 . .
C31 C30 H30 119.5 . .
C30 C31 C26 120.2(2) . .
C30 C31 H31 120.1 . .
C26 C31 H31 119.7 . .
N3 C32 O1 116.16(17) 3_675 .
N3 C32 C1 129.24(18) 3_675 .
O1 C32 C1 114.51(16) . .
N3 C32 Ca1 62.12(11) 3_675 3_675
O1 C32 Ca1 59.18(9) . 3_675
C1 C32 Ca1 153.61(14) . 3_675
N3 C32 Ca1 140.13(14) 3_675 .
O1 C32 Ca1 51.67(9) . .
C1 C32 Ca1 74.29(11) . .
Ca1 C32 Ca1 84.16(6) 3_675 .
N3 C33 C34 109.98(18) . .
N3 C33 C38 109.50(17) . .
C34 C33 C38 108.45(17) . .
N3 C33 H33 109.6 . .
C34 C33 H33 109.6 . .
C38 C33 H33 109.7 . .
C35 C34 C33 112.1(2) . .
C35 C34 H34A 108.7 . .
C33 C34 H34A 108.9 . .
C35 C34 H34B 109.8 . .
C33 C34 H34B 109.3 . .
H34A C34 H34B 108.0 . .
C34 C35 C36 111.4(2) . .
C34 C35 H35A 109.4 . .
C36 C35 H35A 109.4 . .
C34 C35 H35B 109.4 . .
C36 C35 H35B 109.4 . .
H35A C35 H35B 108.0 . .
C37 C36 C35 110.7(2) . .
C37 C36 H36A 109.5 . .
C35 C36 H36A 109.5 . .
C37 C36 H36B 109.5 . .
C35 C36 H36B 109.5 . .
H36A C36 H36B 108.1 . .
C36 C37 C38 111.5(2) . .
C36 C37 H37A 109.3 . .
C38 C37 H37A 109.3 . .
C36 C37 H37B 109.3 . .
C38 C37 H37B 109.3 . .
H37A C37 H37B 108.0 . .
C37 C38 C33 112.1(2) . .
C37 C38 H38A 109.2 . .
C33 C38 H38A 109.2 . .
C37 C38 H38B 109.2 . .
C33 C38 H38B 109.2 . .
H38A C38 H38B 107.9 . .
C40 C39 C44 120.0(3) . .
C40 C39 H39 120.3 . .
C44 C39 H39 119.7 . .
C39 C40 C41 120.3(3) . .
C39 C40 H40 119.9 . .
C41 C40 H40 119.8 . .
C42 C41 C40 119.8(3) . .
C42 C41 H41 120.1 . .
C40 C41 H41 120.2 . .
C41 C42 C43 120.0(3) . .
C41 C42 H42 119.6 . .
C43 C42 H42 120.4 . .
C44 C43 C42 119.9(3) . .
C44 C43 H43 119.9 . .
C42 C43 H43 120.3 . .
C43 C44 C39 120.1(3) . .
C43 C44 H44 119.9 . .
C39 C44 H44 119.9 . .
C46 C45 C47 120.3(3) 3_565 .
C46 C45 H45 119.5 3_565 .
C47 C45 H45 120.2 . .
C45 C46 C47 119.8(3) 3_565 .
C45 C46 H46 119.9 3_565 .
C47 C46 H46 120.3 . .
C45 C47 C46 119.9(3) . .
C45 C47 H47 120.0 . .
C46 C47 H47 120.1 . .

loop_
_geom_bond_atom_site_label_1
_geom_bond_atom_site_label_2
_geom_bond_distance
_geom_bond_site_symmetry_2
Ca1 O1 2.3470(13) .
Ca1 O1 2.3662(14) 3_675
Ca1 N1 2.4269(18) .
Ca1 N3 2.4338(17) .
Ca1 N2 2.4551(17) .
Ca1 C32 2.753(2) 3_675
Ca1 C1 2.903(2) .
Ca1 C32 2.9253(19) .
Ca1 P1 3.0923(7) .
Ca1 P2 3.1922(7) .
Ca1 C6 3.220(3) .
Ca1 Si2 3.4868(7) .
P1 N1 1.5960(18) .
P1 C1 1.777(2) .
P1 C8 1.818(2) .
P1 C14 1.824(2) .
P2 N2 1.5884(18) .
P2 C1 1.755(2) .
P2 C20 1.822(2) .
P2 C26 1.832(2) .
Si1 N1 1.7163(17) .
Si1 C4 1.864(3) .
Si1 C2 1.868(3) .
Si1 C3 1.872(3) .
Si2 N2 1.7060(18) .
Si2 C7 1.864(3) .
Si2 C6 1.869(3) .
Si2 C5 1.870(3) .
N3 C32 1.308(2) 3_675
N3 C33 1.457(3) .
O1 C32 1.322(2) .
O1 Ca1 2.3662(14) 3_675
C1 C32 1.498(3) .
C2 H2A 0.9800 .
C2 H2B 0.9800 .
C2 H2C 0.9800 .
C3 H3A 0.9800 .
C3 H3B 0.9800 .
C3 H3C 0.9800 .
C4 H4A 0.9800 .
C4 H4B 0.9800 .
C4 H4C 0.9800 .
C5 H5A 0.9800 .
C5 H5B 0.9800 .
C5 H5C 0.9800 .
C6 H6A 0.9800 .
C6 H6B 0.9800 .
C6 H6C 0.9800 .
C7 H7A 0.9800 .
C7 H7B 0.9800 .
C7 H7C 0.9800 .
C8 C9 1.386(3) .
C8 C13 1.395(3) .
C9 C10 1.392(4) .
C9 H9 0.9800 .
C10 C11 1.377(4) .
C10 H10 0.9800 .
C11 C12 1.374(4) .
C11 H11 0.9800 .
C12 C13 1.387(3) .
C12 H12 0.9800 .
C13 H13 0.9800 .
C14 C19 1.383(3) .
C14 C15 1.390(3) .
C15 C16 1.386(3) .
C15 H15 0.9800 .
C16 C17 1.372(4) .
C16 H16 0.9800 .
C17 C18 1.374(4) .
C17 H17 0.9800 .
C18 C19 1.385(3) .
C18 H18 0.9800 .
C19 H19 0.9800 .
C20 C21 1.384(3) .
C20 C25 1.396(3) .
C21 C22 1.386(3) .
C21 H21 0.9800 .
C22 C23 1.380(3) .
C22 H22 0.9800 .
C23 C24 1.373(4) .
C23 H23 0.9800 .
C24 C25 1.380(3) .
C24 H24 0.9800 .
C25 H25 0.9800 .
C26 C31 1.391(3) .
C26 C27 1.391(3) .
C27 C28 1.385(3) .
C27 H27 0.9800 .
C28 C29 1.374(4) .
C28 H28 0.9800 .
C29 C30 1.381(3) .
C29 H29 0.9800 .
C30 C31 1.384(3) .
C30 H30 0.9800 .
C31 H31 0.9800 .
C32 N3 1.308(2) 3_675
C32 Ca1 2.753(2) 3_675
C33 C34 1.525(3) .
C33 C38 1.534(3) .
C33 H33 0.9800 .
C34 C35 1.519(3) .
C34 H34A 0.9800 .
C34 H34B 0.9800 .
C35 C36 1.521(4) .
C35 H35A 0.9700 .
C35 H35B 0.9700 .
C36 C37 1.513(4) .
C36 H36A 0.9700 .
C36 H36B 0.9700 .
C37 C38 1.523(3) .
C37 H37A 0.9700 .
C37 H37B 0.9700 .
C38 H38A 0.9700 .
C38 H38B 0.9700 .
C39 C40 1.360(4) .
C39 C44 1.366(4) .
C39 H39 0.9800 .
C40 C41 1.370(4) .
C40 H40 0.9800 .
C41 C42 1.366(5) .
C41 H41 0.9800 .
C42 C43 1.372(4) .
C42 H42 0.9800 .
C43 C44 1.365(4) .
C43 H43 0.9800 .
C44 H44 0.9800 .
C45 C46 1.366(5) 3_565
C45 C47 1.368(4) .
C45 H45 0.9800 .
C46 C45 1.366(5) 3_565
C46 C47 1.375(5) .
C46 H46 0.9800 .
C47 H47 0.9800 .
